data_9011123
loop_
_publ_author_name
'Taylor, J. C.'
'Sabine, T. M.'

_publ_section_title
;Isotope and bonding effects in ammonium oxalate monohydrate, determined by
 the combined use of neutron and X-ray diffraction analyses Locality:
 synthetic Sample: HOX(XR)
;
_journal_name_full 'Acta Crystallographica, Section B'
_journal_page_first 3340
_journal_page_last 3351
_journal_paper_doi 10.1107/S0567740872007927
_journal_volume 28
_journal_year 1972
_chemical_compound_source Synthetic
_chemical_formula_sum 'C2 H10 N2 O5'
_chemical_name_mineral Oxammite
_space_group_IT_number 18
_symmetry_space_group_name_Hall 'P 2 2ab'
_symmetry_space_group_name_H-M 'P 21 21 2'
_cell_angle_alpha 90
_cell_angle_beta 90
_cell_angle_gamma 90
_cell_length_a 8.035
_cell_length_b 10.309
_cell_length_c 3.795
_cell_volume 314.351
_cell_formula_units_Z 2
_database_code_amcsd 0009458
_exptl_crystal_density_diffrn 1.501
_cod_original_formula_sum 'N2 H10 C2 O5'
_cod_database_code 9011123

loop_
_space_group_symop_operation_xyz
x,y,z
1/2-x,1/2+y,-z
1/2+x,1/2-y,-z
-x,-y,z

loop_
_atom_site_aniso_label
_atom_site_aniso_U_11
_atom_site_aniso_U_22
_atom_site_aniso_U_33
_atom_site_aniso_U_12
_atom_site_aniso_U_13
_atom_site_aniso_U_23
N 0.02780 0.02638 0.02751 -0.00546 0.00077 -0.00218
C 0.01962 0.02800 0.02072 -0.00420 -0.00433 -0.00059
O1 0.01962 0.02584 0.04582 0.00462 0.00000 0.01070
O2 0.02420 0.02046 0.04691 -0.00546 -0.00572 0.00674
Ow 0.02388 0.03230 0.03765 -0.00252 0.00000 0.00000

loop_
_atom_site_label
_atom_site_fract_x
_atom_site_fract_y
_atom_site_fract_z
_atom_site_U_iso_or_equiv
_atom_site_type_symbol
_atom_site_attached_hydrogens
N 0.38760 0.22640 0.42490 ? N 0
H1 0.47490 0.26570 0.29020 0.05066 H 0
H2 0.42480 0.15190 0.54250 0.05066 H 0
H3 0.29120 0.20070 0.28820 0.05066 H 0
H4 0.35530 0.29350 0.58100 0.05066 H 0
C 0.09170 0.02300 0.07070 ? C 0
O1 0.20210 -0.05910 0.14160 ? O 0
O2 0.11780 0.14060 0.00200 ? O 0
Ow 0.00000 0.50000 0.18600 ? O 0
Hw 0.08410 0.48290 0.04670 0.05066 H 0

loop_
_cod_changelog_entry_id
_cod_changelog_entry_author
_cod_changelog_entry_date
_cod_changelog_entry_text
1
;cod-tools version 3.8.0
Id: cif_guess_AMCSD_atom_types 9581 2023-05-17 12:35:41Z saulius
;
2023-05-23T09:25:33+03:00
;Derived atom types and hydrogen counts
from atom names that follow the AMCSD naming convention
(Wat == water, O-H == hydroxyl).
;

loop_
_cod_related_entry_id
_cod_related_entry_database
_cod_related_entry_code
1 AMCSD 0009458
